data_7154735
loop_
_publ_author_name
'Thomas, Baptiste'
'Pifferi, Carlo'
'Daskhan, Gour Chand'
'Fiore, Michele'
'Berthet, Nathalie'
'Renaudet, Olivier'

_publ_section_title
;
 Divergent and convergent synthesis of GalNAc-conjugated dendrimers using
 dual orthogonal ligations.
;
_journal_issue 47
_journal_name_full 'Organic &amp; biomolecular chemistry'
_journal_page_first 11529
_journal_page_last 11538
_journal_paper_doi 10.1039/c5ob01870f
_journal_volume 13
_journal_year 2015
_chemical_absolute_configuration syn
_chemical_formula_moiety 'C17 H23 N O9'
_chemical_formula_sum 'C17 H23 N O9'
_chemical_formula_weight 385.36
_chemical_name_systematic
;
 ? 
;
_space_group_crystal_system orthorhombic
_space_group_IT_number 19
_space_group_name_Hall 'P 2ac 2ab'
_space_group_name_H-M_alt 'P 21 21 21'
_symmetry_space_group_name_Hall 'P 2ac 2ab'
_symmetry_space_group_name_H-M 'P 21 21 21'
_atom_sites_solution_hydrogens geom
_atom_sites_solution_primary direct
_atom_sites_solution_secondary difmap
_audit_creation_date 2015-09-07
_audit_creation_method 'WinGX-Routine XCAD4'
_audit_update_record
;
2015-09-08 deposited with the CCDC.
2015-10-02 downloaded from the CCDC.
;
_cell_angle_alpha 90.00
_cell_angle_beta 90.00
_cell_angle_gamma 90.00
_cell_formula_units_Z 4
_cell_length_a 9.1230(18)
_cell_length_b 14.399(3)
_cell_length_c 15.260(3)
_cell_measurement_reflns_used 25
_cell_measurement_temperature 297
_cell_measurement_theta_max 21.641
_cell_measurement_theta_min 20.258
_cell_volume 2004.6(7)
_computing_cell_refinement 'CAD4 Express (Enraf Nonius, 1994)'
_computing_data_collection 'CAD4 Express (Enraf Nonius, 1994)'
_computing_data_reduction 'XCAD4 (Harms & Wocadlo, 1995)'
_computing_molecular_graphics
;
O. V. Dolomanov, L. J. Bourhis, R. J. Gildea, J. A. K. Howard and H. Puschmann,
OLEX2: a complete structure solution, refinement and analysis program.
J. Appl. Cryst. (2009). 42, 339-341.
;
_computing_publication_material
;
O. V. Dolomanov, L. J. Bourhis, R. J. Gildea, J. A. K. Howard and H. Puschmann,
OLEX2: a complete structure solution, refinement and analysis program.
J. Appl. Cryst. (2009). 42, 339-341.
;
_computing_structure_refinement
;
SHELXL, G.M. Sheldrick, Acta Cryst.
(2008). A64, 112-122
;
_computing_structure_solution
;
SHELXS, G.M. Sheldrick, Acta Cryst.
(2008). A64, 112-122
;
_diffrn_ambient_temperature 297
_diffrn_detector 'scintillation LiI'
_diffrn_detector_dtime 1.195
_diffrn_detector_type 'scintillation LiI'
_diffrn_measured_fraction_theta_full 0.958
_diffrn_measured_fraction_theta_max 0.958
_diffrn_measurement_device '\k-geometry diffractometer'
_diffrn_measurement_device_type 'Enraf Nonius MACH3'
_diffrn_measurement_method 'non-profiled omega/2theta scans'
_diffrn_orient_matrix_type
;
  x-axis points to radiation source
  the matrix is specified in reciprocal space
;
_diffrn_orient_matrix_UB_11 -0.030338
_diffrn_orient_matrix_UB_12 -0.028088
_diffrn_orient_matrix_UB_13 0.057126
_diffrn_orient_matrix_UB_21 0.015348
_diffrn_orient_matrix_UB_22 0.061149
_diffrn_orient_matrix_UB_23 0.029663
_diffrn_orient_matrix_UB_31 -0.104224
_diffrn_orient_matrix_UB_32 0.017164
_diffrn_orient_matrix_UB_33 -0.012284
_diffrn_radiation_detector 'scintillation counter'
_diffrn_radiation_monochromator graphite
_diffrn_radiation_probe x-ray
_diffrn_radiation_type Cuk\a
_diffrn_radiation_wavelength 1.54184
_diffrn_reflns_av_R_equivalents 0.0000
_diffrn_reflns_av_unetI/netI 0.0316
_diffrn_reflns_limit_h_max 10
_diffrn_reflns_limit_h_min 0
_diffrn_reflns_limit_k_max 17
_diffrn_reflns_limit_k_min 0
_diffrn_reflns_limit_l_max 18
_diffrn_reflns_limit_l_min 0
_diffrn_reflns_number 2187
_diffrn_reflns_theta_full 72.87
_diffrn_reflns_theta_max 72.87
_diffrn_reflns_theta_min 3.07
_diffrn_source 'Enraf Nonius FR590'
_diffrn_source_target Cu
_diffrn_source_type 'fine-focus sealed tube'
_diffrn_standards_decay_% 3
_diffrn_standards_interval_time 120
_diffrn_standards_number 2
_exptl_absorpt_coefficient_mu 0.888
_exptl_absorpt_correction_type none
_exptl_crystal_colour colourless
_exptl_crystal_colour_primary colourless
_exptl_crystal_density_diffrn 1.277
_exptl_crystal_density_method 'not measured'
_exptl_crystal_description cube
_exptl_crystal_F_000 816
_exptl_crystal_size_max 0.28
_exptl_crystal_size_mid 0.26
_exptl_crystal_size_min 0.12
_refine_diff_density_max 0.166
_refine_diff_density_min -0.234
_refine_diff_density_rms 0.052
_refine_ls_abs_structure_details 'Flack H D (1983), Acta Cryst. A39, 876-881'
_refine_ls_abs_structure_Flack -0.1(4)
_refine_ls_extinction_method none
_refine_ls_goodness_of_fit_ref 1.085
_refine_ls_hydrogen_treatment constr
_refine_ls_matrix_type full
_refine_ls_number_parameters 248
_refine_ls_number_reflns 2187
_refine_ls_number_restraints 0
_refine_ls_restrained_S_all 1.085
_refine_ls_R_factor_all 0.0789
_refine_ls_R_factor_gt 0.0456
_refine_ls_shift/su_max 0.000
_refine_ls_shift/su_mean 0.000
_refine_ls_structure_factor_coef Fsqd
_refine_ls_weighting_details 'calc w=1/[\s^2^(Fo^2^)+(0.0645P)^2^+0.0000P] where P=(Fo^2^+2Fc^2^)/3'
_refine_ls_weighting_scheme calc
_refine_ls_wR_factor_gt 0.1032
_refine_ls_wR_factor_ref 0.1160
_reflns_number_gt 1583
_reflns_number_total 2187
_reflns_threshold_expression >2sigma(I)
_cod_data_source_file c5ob01870f2.cif
_cod_data_source_block cad4
_cod_depositor_comments 'Adding full bibliography for 7154735.cif.'
_cod_database_code 7154735
_diffrn_standards_decay_corr_max 1.077
_diffrn_standards_decay_corr_min 1.000

loop_
_space_group_symop_id
_space_group_symop_operation_xyz
1 'x, y, z'
2 '-x+1/2, -y, z+1/2'
3 'x+1/2, -y+1/2, -z'
4 '-x, y+1/2, -z+1/2'

loop_
_atom_site_label
_atom_site_type_symbol
_atom_site_fract_x
_atom_site_fract_y
_atom_site_fract_z
_atom_site_U_iso_or_equiv
_atom_site_adp_type
_atom_site_occupancy
_atom_site_symmetry_multiplicity
_atom_site_calc_flag
_atom_site_refinement_flags
O2 O 0.4404(2) 0.38079(15) 0.33884(16) 0.0492(6) Uani 1 1 d .
O6 O 0.0416(3) 0.27858(15) 0.20112(16) 0.0497(6) Uani 1 1 d .
O4 O 0.1123(2) 0.17008(15) 0.34975(16) 0.0474(6) Uani 1 1 d .
O1 O 0.2642(3) 0.40840(14) 0.23067(16) 0.0484(6) Uani 1 1 d .
O8 O 0.3684(3) 0.41656(16) 0.05635(17) 0.0569(7) Uani 1 1 d .
C1 C 0.2918(4) 0.4009(2) 0.3211(2) 0.0452(8) Uani 1 1 d .
H1 H 0.2668 0.4601 0.3490 0.054 Uiso 1 1 calc R
N1 N 0.2382(3) 0.3121(2) 0.45441(18) 0.0494(7) Uani 1 1 d .
H1A H 0.3293 0.3113 0.4690 0.059 Uiso 1 1 calc R
C3 C 0.2183(4) 0.2331(2) 0.3129(2) 0.0423(8) Uani 1 1 d .
H3 H 0.3173 0.2086 0.3219 0.051 Uiso 1 1 calc R
C4 C 0.1906(4) 0.2472(2) 0.2157(2) 0.0452(8) Uani 1 1 d .
H4 H 0.2088 0.1894 0.1836 0.054 Uiso 1 1 calc R
O3 O 0.0039(3) 0.3068(2) 0.50339(18) 0.0650(8) Uani 1 1 d .
C2 C 0.2004(4) 0.3242(2) 0.3635(2) 0.0431(8) Uani 1 1 d .
H2 H 0.0971 0.3425 0.3605 0.052 Uiso 1 1 calc R
C8 C 0.5242(4) 0.5381(2) 0.3618(3) 0.0543(9) Uani 1 1 d .
C6 C 0.2670(4) 0.3467(3) 0.0871(2) 0.0549(9) Uani 1 1 d .
H6A H 0.2787 0.2908 0.0524 0.066 Uiso 1 1 calc R
H6B H 0.1675 0.3689 0.0793 0.066 Uiso 1 1 calc R
O9 O 0.5292(3) 0.30724(17) 0.0176(2) 0.0690(8) Uani 1 1 d .
C5 C 0.2919(4) 0.3241(2) 0.1823(2) 0.0471(8) Uani 1 1 d .
H5 H 0.3942 0.3053 0.1908 0.056 Uiso 1 1 calc R
O5 O 0.2482(4) 0.04886(18) 0.3085(2) 0.0853(10) Uani 1 1 d .
C16 C 0.4954(4) 0.3885(2) 0.0225(2) 0.0519(9) Uani 1 1 d .
C12 C 0.1404(5) 0.0781(2) 0.3417(3) 0.0566(10) Uani 1 1 d .
C13 C 0.0181(5) 0.0224(3) 0.3789(3) 0.0750(13) Uani 1 1 d .
H13A H -0.0025 0.0433 0.4374 0.113 Uiso 1 1 calc R
H13B H 0.0454 -0.0420 0.3803 0.113 Uiso 1 1 calc R
H13C H -0.0677 0.0299 0.3432 0.113 Uiso 1 1 calc R
C10 C 0.1359(5) 0.3021(3) 0.5177(3) 0.0552(10) Uani 1 1 d .
O7 O -0.0391(4) 0.1325(2) 0.1815(2) 0.0800(9) Uani 1 1 d .
C7 C 0.5394(4) 0.4529(2) 0.3111(3) 0.0594(10) Uani 1 1 d .
H7A H 0.5216 0.4666 0.2498 0.071 Uiso 1 1 calc R
H7B H 0.6393 0.4305 0.3164 0.071 Uiso 1 1 calc R
C14 C -0.0623(5) 0.2150(3) 0.1827(3) 0.0597(10) Uani 1 1 d .
C9 C 0.5134(5) 0.6068(3) 0.4020(3) 0.0653(11) Uani 1 1 d .
H9 H 0.5047 0.6615 0.4340 0.078 Uiso 1 1 calc R
C17 C 0.5879(5) 0.4670(3) -0.0073(3) 0.0748(13) Uani 1 1 d .
H17A H 0.5463 0.4937 -0.0593 0.112 Uiso 1 1 calc R
H17B H 0.6850 0.4449 -0.0198 0.112 Uiso 1 1 calc R
H17C H 0.5924 0.5133 0.0379 0.112 Uiso 1 1 calc R
C15 C -0.2056(5) 0.2614(4) 0.1662(3) 0.0810(14) Uani 1 1 d .
H15A H -0.2106 0.3181 0.1991 0.122 Uiso 1 1 calc R
H15B H -0.2839 0.2210 0.1839 0.122 Uiso 1 1 calc R
H15C H -0.2148 0.2750 0.1048 0.122 Uiso 1 1 calc R
C11 C 0.1948(6) 0.2868(4) 0.6083(3) 0.0895(17) Uani 1 1 d .
H11A H 0.2978 0.2736 0.6051 0.134 Uiso 1 1 calc R
H11B H 0.1448 0.2353 0.6349 0.134 Uiso 1 1 calc R
H11C H 0.1794 0.3416 0.6429 0.134 Uiso 1 1 calc R

loop_
_atom_site_aniso_label
_atom_site_aniso_U_11
_atom_site_aniso_U_22
_atom_site_aniso_U_33
_atom_site_aniso_U_23
_atom_site_aniso_U_13
_atom_site_aniso_U_12
O2 0.0391(13) 0.0390(11) 0.0694(16) 0.0006(11) 0.0016(12) -0.0086(10)
O6 0.0414(14) 0.0447(12) 0.0631(16) -0.0037(11) -0.0042(12) -0.0018(10)
O4 0.0426(13) 0.0329(11) 0.0665(15) 0.0001(11) 0.0046(12) -0.0016(10)
O1 0.0571(15) 0.0333(10) 0.0547(15) -0.0002(10) 0.0047(12) 0.0019(11)
O8 0.0648(18) 0.0425(13) 0.0633(16) 0.0019(12) 0.0130(14) 0.0059(13)
C1 0.043(2) 0.0363(16) 0.056(2) -0.0005(15) -0.0010(17) -0.0001(14)
N1 0.0411(17) 0.0556(17) 0.0514(17) 0.0008(14) 0.0007(14) -0.0106(14)
C3 0.0348(18) 0.0360(15) 0.056(2) 0.0005(15) 0.0041(15) 0.0007(13)
C4 0.0394(19) 0.0352(16) 0.061(2) -0.0043(15) 0.0033(17) 0.0011(13)
O3 0.0481(17) 0.0746(18) 0.0724(19) 0.0063(15) 0.0096(14) -0.0025(14)
C2 0.0398(19) 0.0370(16) 0.052(2) -0.0020(15) 0.0014(15) -0.0031(14)
C8 0.046(2) 0.0437(19) 0.073(3) -0.0007(18) -0.0053(19) -0.0101(16)
C6 0.048(2) 0.058(2) 0.059(2) -0.0008(18) 0.0055(18) 0.0010(18)
O9 0.0671(19) 0.0491(14) 0.091(2) 0.0152(14) 0.0153(16) 0.0167(14)
C5 0.0476(19) 0.0375(15) 0.056(2) -0.0068(16) 0.0040(17) 0.0021(15)
O5 0.083(2) 0.0446(14) 0.128(3) 0.0031(17) 0.037(2) 0.0158(16)
C16 0.054(2) 0.0478(19) 0.054(2) 0.0042(17) 0.0032(18) 0.0065(18)
C12 0.066(3) 0.0306(15) 0.074(3) -0.0018(16) 0.006(2) -0.0006(16)
C13 0.076(3) 0.047(2) 0.102(3) 0.008(2) 0.015(3) -0.011(2)
C10 0.054(3) 0.053(2) 0.058(2) 0.0001(18) 0.0040(19) -0.0153(19)
O7 0.095(2) 0.0630(17) 0.082(2) -0.0042(16) -0.0131(19) -0.0300(17)
C7 0.052(2) 0.0511(19) 0.076(3) -0.004(2) 0.012(2) -0.0200(18)
C14 0.060(3) 0.073(3) 0.047(2) 0.001(2) -0.0021(19) -0.020(2)
C9 0.067(3) 0.050(2) 0.080(3) -0.005(2) 0.001(2) -0.006(2)
C17 0.075(3) 0.057(2) 0.092(3) 0.004(2) 0.016(3) -0.017(2)
C15 0.053(3) 0.113(4) 0.077(3) 0.006(3) -0.016(2) -0.015(3)
C11 0.086(3) 0.121(4) 0.061(3) 0.018(3) -0.001(3) -0.033(3)

loop_
_atom_type_symbol
_atom_type_description
_atom_type_scat_dispersion_real
_atom_type_scat_dispersion_imag
_atom_type_scat_source
C C 0.0181 0.0091 'International Tables Vol C Tables 4.2.6.8 and 6.1.1.4'
H H 0.0000 0.0000 'International Tables Vol C Tables 4.2.6.8 and 6.1.1.4'
N N 0.0311 0.0180 'International Tables Vol C Tables 4.2.6.8 and 6.1.1.4'
O O 0.0492 0.0322 'International Tables Vol C Tables 4.2.6.8 and 6.1.1.4'

loop_
_geom_angle_atom_site_label_1
_geom_angle_atom_site_label_2
_geom_angle_atom_site_label_3
_geom_angle
C1 O2 C7 113.4(3)
C14 O6 C4 118.7(3)
C12 O4 C3 117.0(3)
C1 O1 C5 113.9(2)
C16 O8 C6 118.1(3)
O2 C1 H1 108.5
O2 C1 C2 107.1(3)
O1 C1 O2 112.1(3)
O1 C1 H1 108.5
O1 C1 C2 112.0(3)
C2 C1 H1 108.5
C2 N1 H1A 118.8
C10 N1 H1A 118.8
C10 N1 C2 122.4(3)
O4 C3 H3 109.7
O4 C3 C4 110.7(3)
O4 C3 C2 105.8(3)
C4 C3 H3 109.7
C4 C3 C2 111.2(3)
C2 C3 H3 109.7
O6 C4 C3 110.3(3)
O6 C4 H4 110.3
O6 C4 C5 106.8(3)
C3 C4 H4 110.3
C3 C4 C5 108.8(3)
C5 C4 H4 110.3
C1 C2 C3 110.3(3)
C1 C2 H2 108.0
N1 C2 C1 111.4(3)
N1 C2 C3 110.9(3)
N1 C2 H2 108.0
C3 C2 H2 108.0
C9 C8 C7 179.3(5)
O8 C6 H6A 109.3
O8 C6 H6B 109.3
O8 C6 C5 111.6(3)
H6A C6 H6B 108.0
C5 C6 H6A 109.3
C5 C6 H6B 109.3
O1 C5 C4 109.4(3)
O1 C5 C6 106.6(3)
O1 C5 H5 109.3
C4 C5 H5 109.3
C6 C5 C4 112.8(3)
C6 C5 H5 109.3
O8 C16 C17 112.5(3)
O9 C16 O8 122.6(4)
O9 C16 C17 124.9(4)
O4 C12 C13 110.5(3)
O5 C12 O4 122.9(4)
O5 C12 C13 126.6(3)
C12 C13 H13A 109.5
C12 C13 H13B 109.5
C12 C13 H13C 109.5
H13A C13 H13B 109.5
H13A C13 H13C 109.5
H13B C13 H13C 109.5
N1 C10 C11 115.3(4)
O3 C10 N1 123.1(4)
O3 C10 C11 121.6(4)
O2 C7 C8 113.0(3)
O2 C7 H7A 109.0
O2 C7 H7B 109.0
C8 C7 H7A 109.0
C8 C7 H7B 109.0
H7A C7 H7B 107.8
O6 C14 C15 110.4(4)
O7 C14 O6 123.3(4)
O7 C14 C15 126.3(4)
C8 C9 H9 180.0
C16 C17 H17A 109.5
C16 C17 H17B 109.5
C16 C17 H17C 109.5
H17A C17 H17B 109.5
H17A C17 H17C 109.5
H17B C17 H17C 109.5
C14 C15 H15A 109.5
C14 C15 H15B 109.5
C14 C15 H15C 109.5
H15A C15 H15B 109.5
H15A C15 H15C 109.5
H15B C15 H15C 109.5
C10 C11 H11A 109.5
C10 C11 H11B 109.5
C10 C11 H11C 109.5
H11A C11 H11B 109.5
H11A C11 H11C 109.5
H11B C11 H11C 109.5

loop_
_geom_bond_atom_site_label_1
_geom_bond_atom_site_label_2
_geom_bond_distance
O2 C1 1.413(4)
O2 C7 1.440(4)
O6 C4 1.450(4)
O6 C14 1.348(4)
O4 C3 1.440(4)
O4 C12 1.355(4)
O1 C1 1.407(4)
O1 C5 1.443(4)
O8 C6 1.444(4)
O8 C16 1.331(4)
C1 H1 0.9800
C1 C2 1.528(4)
N1 H1A 0.8600
N1 C2 1.439(4)
N1 C10 1.350(5)
C3 H3 0.9800
C3 C4 1.518(5)
C3 C2 1.530(4)
C4 H4 0.9800
C4 C5 1.530(4)
O3 C10 1.225(4)
C2 H2 0.9800
C8 C7 1.457(5)
C8 C9 1.169(5)
C6 H6A 0.9700
C6 H6B 0.9700
C6 C5 1.506(5)
O9 C16 1.212(4)
C5 H5 0.9800
O5 C12 1.183(5)
C16 C17 1.483(5)
C12 C13 1.487(5)
C13 H13A 0.9600
C13 H13B 0.9600
C13 H13C 0.9600
C10 C11 1.500(6)
O7 C14 1.207(5)
C7 H7A 0.9700
C7 H7B 0.9700
C14 C15 1.490(6)
C9 H9 0.9300
C17 H17A 0.9600
C17 H17B 0.9600
C17 H17C 0.9600
C15 H15A 0.9600
C15 H15B 0.9600
C15 H15C 0.9600
C11 H11A 0.9600
C11 H11B 0.9600
C11 H11C 0.9600

loop_
_geom_hbond_atom_site_label_D
_geom_hbond_atom_site_label_H
_geom_hbond_atom_site_label_A
_geom_hbond_distance_DH
_geom_hbond_distance_HA
_geom_hbond_distance_DA
_geom_hbond_angle_DHA
_geom_hbond_site_symmetry_A
N1 H1A O3 0.86 2.37 3.037(4) 134.9 3_556
